data_4347938
loop_
_publ_author_name
'Aguirrechu-Comer\'on, Amagoia'
'Hern\'andez-Molina, Rita'
'Rodr\'iguez-Hern\'andez, Pl\'acida'
'Mu\~noz, Alfonso'
'Rodr\'iguez-Mendoza, Ulises R'
'Lav\'in, V\?\'ictor'
'Angel, Ross J.'
'Gonzalez-Platas, Javier'

_publ_section_title
;
 Experimental and ab Initio Study of
 Catena(bis(\m2-iodo)-6-methylquinoline-copper(I)) under Pressure:
 Synthesis, Crystal Structure, Electronic, and Luminescence Properties.
;
_journal_issue 15
_journal_name_full 'Inorganic chemistry'
_journal_page_first 7476
_journal_page_last 7484
_journal_paper_doi 10.1021/acs.inorgchem.6b00796
_journal_volume 55
_journal_year 2016
_chemical_formula_moiety 'C10 H9 Cu I N'
_chemical_formula_sum 'C10 H9 Cu I N'
_chemical_formula_weight 333.62
_space_group_crystal_system triclinic
_space_group_IT_number 2
_space_group_name_Hall '-P 1'
_space_group_name_H-M_alt 'P -1'
_atom_sites_solution_hydrogens geom
_atom_sites_solution_primary direct
_audit_creation_date 2016-03-11
_audit_creation_method
;
Olex2 1.2
(compiled 2016.02.19 svn.r3266 for OlexSys, GUI svn.r5155)
;
_cell_angle_alpha 88.464(18)
_cell_angle_beta 84.857(17)
_cell_angle_gamma 80.103(18)
_cell_formula_units_Z 2
_cell_length_a 4.3025(5)
_cell_length_b 9.705(2)
_cell_length_c 10.594(2)
_cell_measurement_reflns_used 1358
_cell_measurement_temperature 298(1)
_cell_measurement_theta_max 27.9300
_cell_measurement_theta_min 2.8350
_cell_volume 433.99(13)
_computing_cell_refinement 'CrysAlisPro 1.171.38.41l (Rigaku OD, 2015)'
_computing_data_collection 'CrysAlisPro 1.171.38.41l (Rigaku OD, 2015)'
_computing_data_reduction 'CrysAlisPro 1.171.38.41l (Rigaku OD, 2015)'
_computing_molecular_graphics 'Olex2 (Dolomanov et al., 2009)'
_computing_publication_material 'Olex2 (Dolomanov et al., 2009)'
_computing_structure_refinement 'ShelXL (Sheldrick, 2015)'
_computing_structure_solution 'ShelXT (Sheldrick, 2015)'
_diffrn_ambient_pressure 1920000(40000)
_diffrn_ambient_temperature 298(1)
_diffrn_detector 'CCD plate'
_diffrn_detector_area_resol_mean 8.1268
_diffrn_detector_type EosS2
_diffrn_measured_fraction_theta_full 0.357
_diffrn_measured_fraction_theta_max 0.309
_diffrn_measurement_details
;
List of Runs (angles in degrees, time in seconds):

  # Type    Start    End  Width  t~exp~   \w     \q     \k     \f   Frames
--------------------------------------------------------------------------
  1  \w    -19.00  27.00   0.50   10.00    --   26.32  39.00 -12.00   92
  2  \w    -25.00   4.00   0.50   10.00    --   26.32  97.00 -35.00   58
  3  \w    -44.00  18.00   0.50   10.00    --  -27.10  13.00  -3.00  124
  4  \w    -27.00  18.00   0.50   10.00    --  -27.10 -39.00  12.00   90
  5  \w    -11.00  14.00   0.50   10.00    --  -27.10 -81.00  29.00   50
  6  \w      6.00  68.00   0.50   10.00    --   26.32 -81.00-151.00  124
  7  \w    -22.00   8.00   0.50   10.00    --  -27.10 -53.00-162.00   60
  8  \w    -52.00   5.00   0.50   10.00    --  -27.10  19.00-180.00  114
  9  \w   -109.00 -72.00   0.50   10.00    --  -27.10-178.00 -90.00   74
 10  \w    -29.00  -3.00   0.50   10.00    --  -27.10  81.00 151.00   52
 11  \w    -42.00 -17.00   0.50   10.00    --   26.32 134.00 123.00   50
 12  \w    -25.00   4.00   0.50   10.00    --   26.32  97.00 143.00   58
 13  \w    -65.00 -32.00   0.50   10.00    --  -27.10  81.00 151.00   66
;
_diffrn_measurement_device 'four-circle diffractometer'
_diffrn_measurement_device_type 'SuperNova, Dualflex, EosS2'
_diffrn_measurement_method '\w scans'
_diffrn_orient_matrix_type 'CrysAlisPro convention (1999,Acta A55,543-557)'
_diffrn_orient_matrix_UB_11 -0.0130695000
_diffrn_orient_matrix_UB_12 0.0577212000
_diffrn_orient_matrix_UB_13 -0.0428486000
_diffrn_orient_matrix_UB_21 0.0234827000
_diffrn_orient_matrix_UB_22 -0.0465935000
_diffrn_orient_matrix_UB_23 -0.0517696000
_diffrn_orient_matrix_UB_31 -0.1658120000
_diffrn_orient_matrix_UB_32 0.0016465000
_diffrn_orient_matrix_UB_33 0.0019269000
_diffrn_radiation_monochromator graphite
_diffrn_radiation_probe x-ray
_diffrn_radiation_type MoK\a
_diffrn_radiation_wavelength 0.71073
_diffrn_reflns_av_R_equivalents 0.0638
_diffrn_reflns_av_unetI/netI 0.0503
_diffrn_reflns_Laue_measured_fraction_full 0.357
_diffrn_reflns_Laue_measured_fraction_max 0.309
_diffrn_reflns_limit_h_max 5
_diffrn_reflns_limit_h_min -5
_diffrn_reflns_limit_k_max 9
_diffrn_reflns_limit_k_min -9
_diffrn_reflns_limit_l_max 11
_diffrn_reflns_limit_l_min -12
_diffrn_reflns_number 2620
_diffrn_reflns_point_group_measured_fraction_full 0.357
_diffrn_reflns_point_group_measured_fraction_max 0.309
_diffrn_reflns_theta_full 25.242
_diffrn_reflns_theta_max 28.163
_diffrn_reflns_theta_min 2.859
_diffrn_source 'fine-focus sealed X-ray tube'
_diffrn_source_type 'Enhance (Mo) X-ray Source'
_exptl_absorpt_coefficient_mu 6.014
_exptl_absorpt_correction_T_max 1.00000
_exptl_absorpt_correction_T_min 0.67934
_exptl_absorpt_correction_type multi-scan
_exptl_absorpt_process_details
;
CrysAlisPro 1.171.38.41l (Rigaku Oxford Diffraction, 2015)
Empirical absorption correction using spherical harmonics,
 implemented in SCALE3 ABSPACK scaling algorithm.
;
_exptl_crystal_colour yellow
_exptl_crystal_colour_primary yellow
_exptl_crystal_density_diffrn 2.553
_exptl_crystal_description plate
_exptl_crystal_F_000 316
_exptl_crystal_size_max 0.174
_exptl_crystal_size_mid 0.077
_exptl_crystal_size_min 0.05
_refine_diff_density_max 1.454
_refine_diff_density_min -1.604
_refine_diff_density_rms 0.168
_refine_ls_extinction_coef 0.015(4)
_refine_ls_extinction_expression Fc^*^=kFc[1+0.001xFc^2^\l^3^/sin(2\q)]^-1/4^
_refine_ls_extinction_method 'SHELXL-2014/7 (Sheldrick 2014'
_refine_ls_goodness_of_fit_ref 1.105
_refine_ls_hydrogen_treatment constr
_refine_ls_matrix_type full
_refine_ls_number_parameters 60
_refine_ls_number_reflns 658
_refine_ls_number_restraints 0
_refine_ls_restrained_S_all 1.105
_refine_ls_R_factor_all 0.0586
_refine_ls_R_factor_gt 0.0529
_refine_ls_shift/su_max 0.000
_refine_ls_shift/su_mean 0.000
_refine_ls_structure_factor_coef Fsqd
_refine_ls_weighting_details 'w=1/[\s^2^(Fo^2^)+(0.0730P)^2^+3.7539P] where P=(Fo^2^+2Fc^2^)/3'
_refine_ls_weighting_scheme calc
_refine_ls_wR_factor_gt 0.1293
_refine_ls_wR_factor_ref 0.1350
_reflns_Friedel_coverage 0.000
_reflns_number_gt 600
_reflns_number_total 658
_reflns_threshold_expression 'I > 2\s(I)'
_cod_data_source_file ic6b00796_si_001.cif
_cod_data_source_block CuI_11_192GPa
_cod_original_cell_volume 433.97(14)
_cod_database_code 4347938
_shelx_space_group_comment
;
The symmetry employed for this shelxl refinement is uniquely defined
by the following loop, which should always be used as a source of
symmetry information in preference to the above space-group names.
They are only intended as comments.
;
_reflns_odcompleteness_completeness 34.45
_reflns_odcompleteness_iscentric 1
_reflns_odcompleteness_theta 26.32
_olex2_refinement_description
;
1. Fixed Uiso
 At 1.2 times of:
  All C(H) groups
 At 1.5 times of:
  All C(H,H,H) groups
2.a Aromatic/amide H refined with riding coordinates:
 C1(H1), C8(H8), C5(H5), C2(H2), C7(H7), C3(H3)
2.b Idealised Me refined as rotating group:
 C10(H10A,H10B,H10C)
;
_shelx_shelxl_version_number 2014/7
_olex2_submission_special_instructions 'No special instructions were received'
_oxdiff_exptl_absorpt_empirical_details
;
Empirical correction (ABSPACK) includes:
- Absorption correction using spherical harmonics
- Frame scaling
;
_oxdiff_exptl_absorpt_empirical_full_max 1.803
_oxdiff_exptl_absorpt_empirical_full_min 0.541

loop_
_space_group_symop_operation_xyz
'x, y, z'
'-x, -y, -z'

loop_
_atom_site_label
_atom_site_type_symbol
_atom_site_fract_x
_atom_site_fract_y
_atom_site_fract_z
_atom_site_U_iso_or_equiv
_atom_site_adp_type
_atom_site_occupancy
_atom_site_site_symmetry_order
_atom_site_calc_flag
_atom_site_refinement_flags_posn
I1 I 1.34272(18) 0.3473(2) 0.11553(17) 0.0213(4) Uiso 1 1 d .
Cu1 Cu 1.1576(4) 0.6036(5) 0.0328(4) 0.025(3) Uani 1 1 d .
N1 N 0.993(2) 0.768(3) 0.151(2) 0.020(2) Uiso 1 1 d .
C9 C 0.758(3) 0.761(3) 0.244(2) 0.016(3) Uiso 1 1 d .
C4 C 0.598(3) 0.884(3) 0.312(3) 0.018(3) Uiso 1 1 d .
C1 C 1.076(3) 0.889(3) 0.123(3) 0.023(3) Uiso 1 1 d .
H1 H 1.2484 0.8911 0.0642 0.028 Uiso 1 1 calc R
C8 C 0.667(3) 0.630(3) 0.280(3) 0.023(3) Uiso 1 1 d .
H8 H 0.7640 0.5498 0.2359 0.028 Uiso 1 1 calc R
C5 C 0.368(3) 0.857(3) 0.418(3) 0.020(3) Uiso 1 1 d .
H5 H 0.2678 0.9339 0.4656 0.024 Uiso 1 1 calc R
C2 C 0.919(3) 1.020(4) 0.179(3) 0.028(3) Uiso 1 1 d .
H2 H 0.9720 1.1052 0.1515 0.034 Uiso 1 1 calc R
C6 C 0.292(3) 0.736(3) 0.450(3) 0.017(3) Uiso 1 1 d .
C7 C 0.443(3) 0.619(3) 0.376(2) 0.017(3) Uiso 1 1 d .
H7 H 0.3843 0.5321 0.3938 0.021 Uiso 1 1 calc R
C3 C 0.680(3) 1.009(3) 0.276(3) 0.021(3) Uiso 1 1 d .
H3 H 0.5756 1.0890 0.3175 0.026 Uiso 1 1 calc R
C10 C 0.060(3) 0.718(4) 0.560(3) 0.025(3) Uiso 1 1 d .
H10A H 0.1708 0.6778 0.6302 0.037 Uiso 1 1 calc GR
H10B H -0.0787 0.6568 0.5365 0.037 Uiso 1 1 calc GR
H10C H -0.0624 0.8072 0.5829 0.037 Uiso 1 1 calc GR

loop_
_atom_site_aniso_label
_atom_site_aniso_U_11
_atom_site_aniso_U_22
_atom_site_aniso_U_33
_atom_site_aniso_U_23
_atom_site_aniso_U_13
_atom_site_aniso_U_12
Cu1 0.0371(10) 0.019(6) 0.016(5) 0.006(5) 0.0042(14) -0.0039(16)

loop_
_atom_type_symbol
_atom_type_description
_atom_type_scat_dispersion_real
_atom_type_scat_dispersion_imag
_atom_type_scat_source
C C 0.0033 0.0016 'International Tables Vol C Tables 4.2.6.8 and 6.1.1.4'
H H 0.0000 0.0000 'International Tables Vol C Tables 4.2.6.8 and 6.1.1.4'
Cu Cu 0.3201 1.2651 'International Tables Vol C Tables 4.2.6.8 and 6.1.1.4'
I I -0.4742 1.8119 'International Tables Vol C Tables 4.2.6.8 and 6.1.1.4'
N N 0.0061 0.0033 'International Tables Vol C Tables 4.2.6.8 and 6.1.1.4'

loop_
_exptl_crystal_face_index_h
_exptl_crystal_face_index_k
_exptl_crystal_face_index_l
_exptl_crystal_face_perp_dist
-6 -4 -1 0.0664
-2 -9 -11 0.0361
6 2 -2 0.0701
2 9 11 0.0380
0 -10 9 0.0250
0 10 -9 0.0250

loop_
_geom_angle_atom_site_label_1
_geom_angle_atom_site_label_2
_geom_angle_atom_site_label_3
_geom_angle
_geom_angle_site_symmetry_1
_geom_angle_site_symmetry_3
Cu1 I1 Cu1 77.31(10) . 2_865
Cu1 I1 Cu1 61.41(11) . 2_765
Cu1 I1 Cu1 105.70(17) 2_865 2_765
I1 Cu1 I1 118.59(11) . 2_765
I1 Cu1 I1 105.70(17) 2_865 2_765
I1 Cu1 I1 102.69(10) . 2_865
I1 Cu1 Cu1 61.38(19) . 2_765
I1 Cu1 Cu1 57.20(13) 2_765 2_765
I1 Cu1 Cu1 118.73(11) 2_865 2_765
N1 Cu1 I1 95.3(6) . 2_765
N1 Cu1 I1 123.0(9) . .
N1 Cu1 I1 110.7(6) . 2_865
N1 Cu1 Cu1 127.9(4) . 2_765
C9 N1 Cu1 121.4(17) . .
C1 N1 Cu1 119.1(14) . .
C1 N1 C9 118.5(16) . .
N1 C9 C4 122(3) . .
N1 C9 C8 120.2(16) . .
C8 C9 C4 118(2) . .
C9 C4 C5 115(3) . .
C3 C4 C9 118(2) . .
C3 C4 C5 126.7(16) . .
N1 C1 H1 117.8 . .
N1 C1 C2 124(2) . .
C2 C1 H1 117.8 . .
C9 C8 H8 119.3 . .
C7 C8 C9 121.5(17) . .
C7 C8 H8 119.3 . .
C4 C5 H5 117.2 . .
C6 C5 C4 125.6(16) . .
C6 C5 H5 117.2 . .
C1 C2 H2 122.3 . .
C3 C2 C1 115(3) . .
C3 C2 H2 122.3 . .
C5 C6 C7 117(2) . .
C5 C6 C10 122.2(16) . .
C7 C6 C10 121(3) . .
C8 C7 C6 122(3) . .
C8 C7 H7 118.8 . .
C6 C7 H7 118.8 . .
C4 C3 C2 121.7(18) . .
C4 C3 H3 119.2 . .
C2 C3 H3 119.2 . .
C6 C10 H10A 109.5 . .
C6 C10 H10B 109.5 . .
C6 C10 H10C 109.5 . .
H10A C10 H10B 109.5 . .
H10A C10 H10C 109.5 . .
H10B C10 H10C 109.5 . .

loop_
_geom_bond_atom_site_label_1
_geom_bond_atom_site_label_2
_geom_bond_distance
_geom_bond_site_symmetry_2
I1 Cu1 2.630(6) .
I1 Cu1 2.651(3) 2_865
I1 Cu1 2.747(3) 2_765
Cu1 I1 2.651(3) 2_865
Cu1 I1 2.747(3) 2_765
Cu1 Cu1 2.748(5) 2_765
Cu1 N1 2.040(11) .
N1 C9 1.36(3) .
N1 C1 1.31(4) .
C9 C4 1.44(2) .
C9 C8 1.43(5) .
C4 C5 1.48(4) .
C4 C3 1.35(5) .
C1 H1 0.9300 .
C1 C2 1.44(3) .
C8 H8 0.9300 .
C8 C7 1.35(3) .
C5 H5 0.9300 .
C5 C6 1.31(5) .
C2 H2 0.9300 .
C2 C3 1.41(3) .
C6 C7 1.424(19) .
C6 C10 1.49(4) .
C7 H7 0.9300 .
C3 H3 0.9300 .
C10 H10A 0.9600 .
C10 H10B 0.9600 .
C10 H10C 0.9600 .

loop_
_geom_torsion_atom_site_label_1
_geom_torsion_atom_site_label_2
_geom_torsion_atom_site_label_3
_geom_torsion_atom_site_label_4
_geom_torsion
Cu1 N1 C9 C4 -168.0(17)
Cu1 N1 C9 C8 14(3)
Cu1 N1 C1 C2 163.7(19)
N1 C9 C4 C5 -175(2)
N1 C9 C4 C3 3(3)
N1 C9 C8 C7 177(2)
N1 C1 C2 C3 6(3)
C9 N1 C1 C2 -5(4)
C9 C4 C5 C6 -3(3)
C9 C4 C3 C2 -2(4)
C9 C8 C7 C6 -2(4)
C4 C9 C8 C7 -1(3)
C4 C5 C6 C7 -1(4)
C4 C5 C6 C10 179(2)
C1 N1 C9 C4 0(3)
C1 N1 C9 C8 -178(2)
C1 C2 C3 C4 -2(3)
C8 C9 C4 C5 4(3)
C8 C9 C4 C3 -179(2)
C5 C4 C3 C2 176(2)
C5 C6 C7 C8 4(4)
C3 C4 C5 C6 180(2)
C10 C6 C7 C8 -177(2)

loop_
_exptl_oxdiff_crystal_face_indexfrac_h
_exptl_oxdiff_crystal_face_indexfrac_k
_exptl_oxdiff_crystal_face_indexfrac_l
_exptl_oxdiff_crystal_face_x
_exptl_oxdiff_crystal_face_y
_exptl_oxdiff_crystal_face_z
-6.0149 -3.9107 -0.5321 -0.1243 0.0685 0.9899
-2.2440 -9.1698 -10.9492 -0.0308 0.9414 0.3359
5.9374 2.2399 -1.7341 0.1260 0.1248 -0.9841
1.9624 9.1456 11.1458 0.0247 -0.9571 -0.2889
0.0055 -10.3839 9.3482 -1.0000 0.0000 0.0000
-0.0055 10.3839 -9.3482 1.0000 0.0000 0.0000
